data_7244303
loop_
_publ_author_name
'Cheplakova, Anastasia M.'
'Samsonenko, Denis G.'
'Lazarenko, Vladimir'
'Dorovatovskii, Pavel'
'Zubavichus, Yan'
'Khrustalev, Victor N.'
'Rakhmanova, Marianna I.'
'Fedin, Vladimir P.'

_publ_section_title
;
 Synthesis, supramolecular isomerism, and photoluminescence of
 scandium(III) complexes with tetrafluoroterephthalate ligand
;
_journal_name_full CrystEngComm
_journal_paper_doi 10.1039/D1CE01689J
_journal_year 2022
_chemical_formula_moiety 'C24 H4 F12 O14 Sc2, 2(H2 O)'
_chemical_formula_sum 'C24 H8 F12 O16 Sc2'
_chemical_formula_weight 870.22
_space_group_crystal_system triclinic
_space_group_IT_number 2
_space_group_name_Hall '-P 1'
_space_group_name_H-M_alt 'P -1'
_atom_sites_solution_hydrogens difmap
_atom_sites_solution_primary difmap
_atom_sites_solution_secondary difmap
_audit_creation_method SHELXL-2014/6
_audit_update_record
;
2021-12-01 deposited with the CCDC.	2022-01-26 downloaded from the CCDC.
;
_cell_angle_alpha 67.45(3)
_cell_angle_beta 86.97(3)
_cell_angle_gamma 89.01(3)
_cell_formula_units_Z 2
_cell_length_a 5.0987(10)
_cell_length_b 15.675(3)
_cell_length_c 20.124(4)
_cell_measurement_reflns_used 600
_cell_measurement_temperature 100(2)
_cell_measurement_theta_max 36.0
_cell_measurement_theta_min 2.0
_cell_volume 1483.3(6)
_computing_cell_refinement 'iMosflm (Battye et al., 2011)'
_computing_data_collection 'Marccd (Doyle, 2011)'
_computing_data_reduction iMosflm
_computing_molecular_graphics 'SHELXTL (Sheldrick, 2015)'
_computing_publication_material SHELXTL
_computing_structure_refinement 'SHELXL (Sheldrick, 2015)'
_computing_structure_solution 'SHELXT (Sheldrick, 2015)'
_diffrn_ambient_temperature 100(2)
_diffrn_measured_fraction_theta_full 0.961
_diffrn_measured_fraction_theta_max 0.899
_diffrn_measurement_device_type 'Rayonix SX165 CCD'
_diffrn_measurement_method '/f scan'
_diffrn_radiation_type synchrotron
_diffrn_radiation_wavelength 0.96260
_diffrn_reflns_av_R_equivalents 0.1142
_diffrn_reflns_av_unetI/netI 0.1759
_diffrn_reflns_Laue_measured_fraction_full 0.961
_diffrn_reflns_Laue_measured_fraction_max 0.899
_diffrn_reflns_limit_h_max 5
_diffrn_reflns_limit_h_min -6
_diffrn_reflns_limit_k_max 20
_diffrn_reflns_limit_k_min -17
_diffrn_reflns_limit_l_max 25
_diffrn_reflns_limit_l_min -24
_diffrn_reflns_number 13774
_diffrn_reflns_point_group_measured_fraction_full 0.961
_diffrn_reflns_point_group_measured_fraction_max 0.899
_diffrn_reflns_theta_full 35.279
_diffrn_reflns_theta_max 38.444
_diffrn_reflns_theta_min 1.905
_exptl_absorpt_coefficient_mu 1.409
_exptl_absorpt_correction_T_max 0.860
_exptl_absorpt_correction_T_min 0.750
_exptl_absorpt_correction_type multi-scan
_exptl_absorpt_process_details 'Scala (Evans, 2006)'
_exptl_crystal_colour colourless
_exptl_crystal_density_diffrn 1.948
_exptl_crystal_description prism
_exptl_crystal_F_000 860
_exptl_crystal_size_max 0.20
_exptl_crystal_size_mid 0.10
_exptl_crystal_size_min 0.10
_refine_diff_density_max 1.628
_refine_diff_density_min -1.266
_refine_diff_density_rms 0.193
_refine_ls_extinction_coef 0.0026(3)
_refine_ls_extinction_expression Fc^*^=kFc[1+0.001xFc^2^\l^3^/sin(2\q)]^-1/4^
_refine_ls_extinction_method SHELXL
_refine_ls_goodness_of_fit_ref 1.040
_refine_ls_hydrogen_treatment constr
_refine_ls_matrix_type full
_refine_ls_number_parameters 488
_refine_ls_number_reflns 6031
_refine_ls_number_restraints 0
_refine_ls_restrained_S_all 1.040
_refine_ls_R_factor_all 0.1078
_refine_ls_R_factor_gt 0.0822
_refine_ls_shift/su_max 0.000
_refine_ls_shift/su_mean 0.000
_refine_ls_structure_factor_coef Fsqd
_refine_ls_weighting_details 'w=1/[\s^2^(Fo^2^)+(0.0839P)^2^] where P=(Fo^2^+2Fc^2^)/3'
_refine_ls_weighting_scheme calc
_refine_ls_wR_factor_gt 0.1871
_refine_ls_wR_factor_ref 0.2188
_reflns_Friedel_coverage 0.000
_reflns_number_gt 4316
_reflns_number_total 6031
_reflns_threshold_expression 'I > 2\s(I)'
_cod_data_source_file d1ce01689j2.cif
_cod_data_source_block SN682b
_cod_database_code 7244303
_shelx_space_group_comment
;
The symmetry employed for this shelxl refinement is uniquely defined
by the following loop, which should always be used as a source of
symmetry information in preference to the above space-group names.
They are only intended as comments.
;
_shelx_estimated_absorpt_t_min 0.754
_shelx_estimated_absorpt_t_max 0.865
_shelxl_version_number 2014/6

loop_
_space_group_symop_operation_xyz
'x, y, z'
'-x, -y, -z'

loop_
_atom_site_label
_atom_site_type_symbol
_atom_site_fract_x
_atom_site_fract_y
_atom_site_fract_z
_atom_site_U_iso_or_equiv
_atom_site_adp_type
_atom_site_occupancy
_atom_site_site_symmetry_order
_atom_site_calc_flag
_atom_site_refinement_flags_posn
_atom_site_refinement_flags_adp
_atom_site_refinement_flags_occupancy
_atom_site_disorder_assembly
_atom_site_disorder_group
Sc1 Sc 0.49070(14) 0.49761(4) 0.25099(3) 0.0127(3) Uani 1 1 d . . . . .
Sc2 Sc -0.12377(16) -0.00366(5) 0.75354(4) 0.0154(3) Uani 1 1 d . . . . .
F1 F 0.0593(5) 0.29360(15) 0.42807(12) 0.0250(6) Uani 1 1 d . . . . .
F2 F 0.0298(5) 0.19348(15) 0.56902(11) 0.0245(6) Uani 1 1 d . . . . .
F3 F 0.7928(5) 0.02432(15) 0.54124(11) 0.0224(6) Uani 1 1 d . . . . .
F4 F 0.8111(5) 0.12324(16) 0.39960(12) 0.0255(6) Uani 1 1 d . . . . .
F5 F 0.0848(5) 0.68722(15) 0.09074(12) 0.0239(6) Uani 1 1 d . . . . .
F6 F 0.0318(5) 0.78158(15) -0.04932(12) 0.0216(6) Uani 1 1 d . . . . .
F7 F 0.7475(5) 0.97887(14) -0.05185(11) 0.0194(6) Uani 1 1 d . . . . .
F8 F 0.7940(5) 0.88294(15) 0.08793(12) 0.0224(6) Uani 1 1 d . . . . .
F9 F -0.3665(5) 0.39388(15) 0.47240(11) 0.0198(6) Uani 1 1 d . . . . .
F10 F -0.3269(5) 0.38215(15) 0.60658(11) 0.0216(6) Uani 1 1 d . . . . .
F11 F 1.3588(4) 0.38308(15) 0.08535(11) 0.0180(6) Uani 1 1 d . . . . .
F12 F 1.3482(4) 0.40125(14) -0.05041(11) 0.0179(6) Uani 1 1 d . . . . .
O1 O 0.4800(6) 0.35752(17) 0.31452(14) 0.0234(7) Uani 1 1 d . . . . .
O2 O 0.4622(7) 0.2335(2) 0.28512(15) 0.0289(8) Uani 1 1 d . . . . .
O3 O 0.1852(6) 0.03522(19) 0.67644(14) 0.0226(7) Uani 1 1 d . . . . .
O4 O 0.6201(6) 0.02063(19) 0.66961(14) 0.0227(7) Uani 1 1 d . . . . .
O5 O 0.5071(6) 0.63782(17) 0.18987(14) 0.0211(7) Uani 1 1 d . . . . .
O6 O 0.4807(6) 0.76462(19) 0.21567(14) 0.0281(8) Uani 1 1 d . . . . .
O7 O 0.1257(6) 0.94586(18) -0.15960(14) 0.0189(7) Uani 1 1 d . . . . .
O8 O 0.5548(6) 0.9815(2) -0.17438(14) 0.0219(7) Uani 1 1 d . . . . .
O9 O 0.1711(5) 0.51798(19) 0.31250(13) 0.0192(7) Uani 1 1 d . . . . .
O10 O -0.2689(6) 0.51191(19) 0.32944(14) 0.0187(7) Uani 1 1 d . . . . .
O11 O 0.8092(5) 0.48019(18) 0.18743(13) 0.0161(6) Uani 1 1 d . . . . .
O12 O 1.2483(6) 0.47741(18) 0.17530(14) 0.0174(7) Uani 1 1 d . . . . .
O13 O -0.1249(6) 0.13501(18) 0.74387(16) 0.0306(8) Uani 1 1 d . . . . .
H13A H -0.2537 0.1550 0.7676 0.046 Uiso 1 1 d R U . . .
H13B H 0.0013 0.1754 0.7164 0.046 Uiso 1 1 d R U . . .
O14 O -0.1359(6) -0.14381(19) 0.76499(16) 0.0292(8) Uani 1 1 d . . . . .
H14A H -0.0093 -0.1835 0.7880 0.044 Uiso 1 1 d R U . . .
H14B H -0.2707 -0.1642 0.7466 0.044 Uiso 1 1 d R U . . .
O15 O 0.8087(7) 0.2771(2) 0.16874(16) 0.0377(9) Uani 1 1 d . . . . .
H15A H 0.9076 0.3287 0.1577 0.057 Uiso 1 1 d R U . . .
H15B H 0.6669 0.2805 0.1971 0.057 Uiso 1 1 d R U . . .
O16 O 0.2030(8) 0.2708(2) 0.67201(17) 0.0475(10) Uani 1 1 d . . . . .
H16A H 0.3363 0.2697 0.6999 0.071 Uiso 1 1 d R U . . .
H16B H 0.1213 0.3263 0.6587 0.071 Uiso 1 1 d R U . . .
C1 C 0.4600(8) 0.2719(3) 0.3288(2) 0.0185(9) Uani 1 1 d . . . . .
C2 C 0.4365(8) 0.2111(3) 0.4098(2) 0.0157(9) Uani 1 1 d . . . . .
C3 C 0.2436(8) 0.2269(3) 0.4557(2) 0.0184(9) Uani 1 1 d . . . . .
C4 C 0.2262(8) 0.1741(3) 0.5288(2) 0.0161(9) Uani 1 1 d . . . . .
C5 C 0.4116(8) 0.1045(3) 0.5617(2) 0.0160(9) Uani 1 1 d . . . . .
C6 C 0.6087(8) 0.0903(2) 0.5152(2) 0.0158(9) Uani 1 1 d . . . . .
C7 C 0.6174(8) 0.1411(3) 0.4414(2) 0.0147(9) Uani 1 1 d . . . . .
C8 C 0.4029(8) 0.0490(3) 0.6427(2) 0.0147(9) Uani 1 1 d . . . . .
C9 C 0.4778(8) 0.7238(3) 0.1738(2) 0.0174(9) Uani 1 1 d . . . . .
C10 C 0.4452(8) 0.7810(2) 0.0932(2) 0.0154(9) Uani 1 1 d . . . . .
C11 C 0.2533(8) 0.7590(2) 0.0556(2) 0.0156(9) Uani 1 1 d . . . . .
C12 C 0.2227(8) 0.8090(3) -0.0173(2) 0.0170(9) Uani 1 1 d . . . . .
C13 C 0.3859(8) 0.8850(2) -0.0569(2) 0.0144(9) Uani 1 1 d . . . . .
C14 C 0.5819(8) 0.9070(3) -0.0191(2) 0.0157(9) Uani 1 1 d . . . . .
C15 C 0.6057(8) 0.8566(3) 0.0544(2) 0.0139(9) Uani 1 1 d . . . . .
C16 C 0.3525(8) 0.9417(2) -0.1373(2) 0.0151(9) Uani 1 1 d . . . . .
C17 C -0.0403(8) 0.5125(2) 0.3497(2) 0.0152(9) Uani 1 1 d . . . . .
C18 C -0.0207(8) 0.5062(3) 0.4270(2) 0.0145(9) Uani 1 1 d . . . . .
C19 C -0.1844(8) 0.4486(2) 0.4840(2) 0.0142(9) Uani 1 1 d . . . . .
C20 C -0.1654(8) 0.4417(3) 0.5548(2) 0.0156(9) Uani 1 1 d . . . . .
C21 C 1.0217(9) 0.4820(2) 0.1525(2) 0.0149(9) Uani 1 1 d . . . . .
C22 C 1.0080(8) 0.4902(2) 0.0746(2) 0.0124(9) Uani 1 1 d . . . . .
C23 C 1.1812(8) 0.4421(2) 0.0441(2) 0.0133(8) Uani 1 1 d . . . . .
C24 C 1.1749(8) 0.4518(2) -0.02734(19) 0.0129(9) Uani 1 1 d . . . . .

loop_
_atom_site_aniso_label
_atom_site_aniso_U_11
_atom_site_aniso_U_22
_atom_site_aniso_U_33
_atom_site_aniso_U_23
_atom_site_aniso_U_13
_atom_site_aniso_U_12
Sc1 0.0205(5) 0.0089(4) 0.0055(4) 0.0007(3) -0.0001(3) 0.0033(3)
Sc2 0.0225(5) 0.0104(4) 0.0071(4) 0.0032(3) 0.0005(3) 0.0042(3)
F1 0.0344(16) 0.0147(12) 0.0178(13) 0.0023(10) -0.0028(11) 0.0122(11)
F2 0.0292(15) 0.0237(13) 0.0149(13) -0.0020(11) 0.0021(11) 0.0139(11)
F3 0.0279(15) 0.0178(12) 0.0149(12) 0.0004(10) 0.0002(10) 0.0127(10)
F4 0.0318(16) 0.0247(13) 0.0152(12) -0.0036(11) 0.0076(11) 0.0085(11)
F5 0.0340(16) 0.0156(12) 0.0129(12) 0.0049(10) 0.0004(11) -0.0062(10)
F6 0.0286(15) 0.0193(12) 0.0149(12) -0.0038(10) -0.0058(11) -0.0044(10)
F7 0.0296(15) 0.0093(11) 0.0140(12) 0.0013(10) 0.0034(10) -0.0067(10)
F8 0.0305(15) 0.0201(12) 0.0140(12) -0.0032(10) -0.0059(11) 0.0012(11)
F9 0.0256(14) 0.0215(12) 0.0132(12) -0.0079(10) 0.0007(10) -0.0042(10)
F10 0.0306(15) 0.0209(12) 0.0080(11) -0.0003(10) 0.0054(10) -0.0076(10)
F11 0.0229(14) 0.0194(12) 0.0093(11) -0.0025(9) -0.0066(10) 0.0099(10)
F12 0.0252(14) 0.0175(12) 0.0113(12) -0.0061(10) -0.0015(10) 0.0096(10)
O1 0.037(2) 0.0089(14) 0.0153(15) 0.0049(12) 0.0006(13) -0.0011(13)
O2 0.049(2) 0.0236(16) 0.0118(15) -0.0046(13) 0.0033(14) -0.0089(14)
O3 0.0216(18) 0.0238(16) 0.0129(15) 0.0028(12) 0.0032(13) 0.0045(13)
O4 0.0260(18) 0.0239(16) 0.0112(14) 0.0006(12) 0.0007(13) 0.0060(13)
O5 0.0363(19) 0.0095(14) 0.0121(15) 0.0019(12) -0.0020(13) 0.0043(12)
O6 0.055(2) 0.0185(16) 0.0112(15) -0.0059(13) -0.0046(15) 0.0107(15)
O7 0.0205(17) 0.0200(15) 0.0114(14) -0.0003(12) -0.0052(12) 0.0044(12)
O8 0.0214(17) 0.0271(16) 0.0099(14) 0.0010(12) -0.0020(13) 0.0031(13)
O9 0.0193(17) 0.0268(16) 0.0093(14) -0.0050(12) 0.0021(12) 0.0031(12)
O10 0.0223(18) 0.0218(15) 0.0110(14) -0.0050(12) -0.0030(13) 0.0051(13)
O11 0.0194(16) 0.0158(14) 0.0094(14) -0.0011(11) 0.0026(12) 0.0027(12)
O12 0.0227(18) 0.0171(14) 0.0101(14) -0.0028(12) -0.0003(12) 0.0013(12)
O13 0.038(2) 0.0148(16) 0.0338(19) -0.0057(14) 0.0142(16) 0.0002(14)
O14 0.036(2) 0.0149(15) 0.0346(19) -0.0056(14) -0.0151(15) 0.0057(13)
O15 0.048(2) 0.0289(18) 0.0262(18) -0.0014(15) 0.0075(16) 0.0148(16)
O16 0.060(3) 0.038(2) 0.034(2) 0.0008(17) -0.0136(19) -0.0206(18)
C1 0.025(3) 0.016(2) 0.009(2) 0.0009(17) -0.0014(18) -0.0002(17)
C2 0.030(3) 0.0069(18) 0.0059(19) 0.0018(15) -0.0015(17) -0.0012(16)
C3 0.026(2) 0.0107(19) 0.017(2) -0.0019(17) -0.0078(18) 0.0072(17)
C4 0.022(2) 0.0114(19) 0.011(2) 0.0000(16) 0.0003(17) 0.0015(16)
C5 0.022(2) 0.0130(19) 0.012(2) -0.0031(16) 0.0009(17) 0.0022(17)
C6 0.022(2) 0.0086(18) 0.015(2) -0.0019(16) -0.0036(18) 0.0016(16)
C7 0.021(2) 0.0114(19) 0.010(2) -0.0026(16) 0.0034(17) -0.0017(16)
C8 0.017(2) 0.0110(19) 0.014(2) -0.0012(16) -0.0010(18) 0.0010(16)
C9 0.027(3) 0.0106(19) 0.011(2) -0.0007(16) 0.0013(18) 0.0020(17)
C10 0.028(3) 0.0059(18) 0.011(2) -0.0012(15) -0.0019(18) 0.0052(16)
C11 0.023(2) 0.0070(18) 0.011(2) 0.0021(15) 0.0034(18) -0.0004(16)
C12 0.019(2) 0.016(2) 0.015(2) -0.0048(17) -0.0057(18) 0.0037(17)
C13 0.021(2) 0.0095(18) 0.0094(19) -0.0001(15) 0.0017(17) 0.0036(16)
C14 0.022(2) 0.0127(19) 0.010(2) -0.0026(16) 0.0016(17) 0.0029(17)
C15 0.018(2) 0.0102(18) 0.014(2) -0.0052(16) -0.0050(17) 0.0016(16)
C16 0.022(2) 0.0071(18) 0.011(2) 0.0023(16) 0.0049(18) 0.0016(16)
C17 0.021(2) 0.0102(19) 0.011(2) -0.0003(16) -0.0011(18) 0.0059(16)
C18 0.021(2) 0.0109(19) 0.0088(19) -0.0011(16) 0.0007(17) 0.0030(16)
C19 0.020(2) 0.0106(19) 0.012(2) -0.0043(16) 0.0007(17) -0.0018(16)
C20 0.022(2) 0.0136(19) 0.0086(19) -0.0021(16) 0.0038(17) -0.0017(16)
C21 0.024(3) 0.0056(18) 0.013(2) -0.0012(15) -0.0044(18) 0.0072(16)
C22 0.016(2) 0.0085(18) 0.0103(19) -0.0009(15) 0.0002(16) -0.0025(15)
C23 0.015(2) 0.0108(18) 0.0100(19) 0.0009(15) -0.0047(16) 0.0026(15)
C24 0.019(2) 0.0074(18) 0.012(2) -0.0032(15) 0.0029(16) 0.0000(15)

loop_
_atom_type_symbol
_atom_type_description
_atom_type_scat_dispersion_real
_atom_type_scat_dispersion_imag
_atom_type_scat_source
C C 0.0070 0.0030 'Calculated with Olex2 (Dolomanov, 2009)'
H H 0.0000 0.0000 'Calculated with Olex2 (Dolomanov, 2009)'
O O 0.0210 0.0120 'Calculated with Olex2 (Dolomanov, 2009)'
F F 0.0330 0.0200 'Calculated with Olex2 (Dolomanov, 2009)'
Sc Sc 0.3430 0.6850 'Calculated with Olex2 (Dolomanov, 2009)'

loop_
_geom_angle_atom_site_label_1
_geom_angle_atom_site_label_2
_geom_angle_atom_site_label_3
_geom_angle
_geom_angle_site_symmetry_1
_geom_angle_site_symmetry_3
_geom_angle_publ_flag
O5 Sc1 O1 178.39(11) . . ?
O5 Sc1 O9 90.19(12) . . ?
O1 Sc1 O9 89.57(12) . . ?
O5 Sc1 O11 88.55(11) . . ?
O1 Sc1 O11 91.71(11) . . ?
O9 Sc1 O11 178.66(10) . . ?
O5 Sc1 O12 90.45(11) . 1_455 ?
O1 Sc1 O12 91.15(12) . 1_455 ?
O9 Sc1 O12 93.31(11) . 1_455 ?
O11 Sc1 O12 86.24(11) . 1_455 ?
O5 Sc1 O10 91.92(12) . 1_655 ?
O1 Sc1 O10 86.48(12) . 1_655 ?
O9 Sc1 O10 86.49(11) . 1_655 ?
O11 Sc1 O10 94.02(11) . 1_655 ?
O12 Sc1 O10 177.62(10) 1_455 1_655 ?
O3 Sc2 O8 170.18(11) . 1_446 ?
O3 Sc2 O4 88.19(11) . 1_455 ?
O8 Sc2 O4 89.94(11) 1_446 1_455 ?
O3 Sc2 O13 85.78(12) . . ?
O8 Sc2 O13 84.74(12) 1_446 . ?
O4 Sc2 O13 93.98(12) 1_455 . ?
O3 Sc2 O7 93.65(12) . 1_546 ?
O8 Sc2 O7 89.97(11) 1_446 1_546 ?
O4 Sc2 O7 169.28(12) 1_455 1_546 ?
O13 Sc2 O7 96.69(12) . 1_546 ?
O3 Sc2 O14 96.11(12) . . ?
O8 Sc2 O14 93.34(12) 1_446 . ?
O4 Sc2 O14 85.49(12) 1_455 . ?
O13 Sc2 O14 178.01(13) . . ?
O7 Sc2 O14 83.81(12) 1_546 . ?
C1 O1 Sc1 157.1(3) . . ?
C8 O3 Sc2 166.3(3) . . ?
C8 O4 Sc2 149.7(3) . 1_655 ?
C9 O5 Sc1 158.9(3) . . ?
C16 O7 Sc2 148.2(3) . 1_564 ?
C16 O8 Sc2 154.9(3) . 1_664 ?
C17 O9 Sc1 166.5(3) . . ?
C17 O10 Sc1 147.0(2) . 1_455 ?
C21 O11 Sc1 168.4(3) . . ?
C21 O12 Sc1 147.1(2) . 1_655 ?
Sc2 O13 H13A 119.6 . . ?
Sc2 O13 H13B 121.0 . . ?
H13A O13 H13B 119.4 . . ?
Sc2 O14 H14A 120.5 . . ?
Sc2 O14 H14B 119.7 . . ?
H14A O14 H14B 119.8 . . ?
H15A O15 H15B 108.5 . . ?
H16A O16 H16B 109.3 . . ?
O2 C1 O1 127.0(4) . . ?
O2 C1 C2 118.4(3) . . ?
O1 C1 C2 114.6(3) . . ?
C7 C2 C3 116.9(3) . . ?
C7 C2 C1 121.3(3) . . ?
C3 C2 C1 121.7(3) . . ?
F1 C3 C4 118.3(3) . . ?
F1 C3 C2 119.8(3) . . ?
C4 C3 C2 121.9(3) . . ?
F2 C4 C3 117.8(3) . . ?
F2 C4 C5 120.6(3) . . ?
C3 C4 C5 121.6(4) . . ?
C6 C5 C4 116.1(3) . . ?
C6 C5 C8 121.7(3) . . ?
C4 C5 C8 122.2(3) . . ?
F3 C6 C7 117.6(3) . . ?
F3 C6 C5 120.6(3) . . ?
C7 C6 C5 121.8(4) . . ?
F4 C7 C6 118.8(3) . . ?
F4 C7 C2 119.6(3) . . ?
C6 C7 C2 121.6(3) . . ?
O3 C8 O4 125.7(4) . . ?
O3 C8 C5 118.3(4) . . ?
O4 C8 C5 116.0(3) . . ?
O6 C9 O5 126.5(4) . . ?
O6 C9 C10 118.6(3) . . ?
O5 C9 C10 114.8(3) . . ?
C15 C10 C11 116.8(3) . . ?
C15 C10 C9 122.0(4) . . ?
C11 C10 C9 121.2(4) . . ?
F5 C11 C12 117.9(4) . . ?
F5 C11 C10 119.9(3) . . ?
C12 C11 C10 122.2(4) . . ?
F6 C12 C11 117.8(4) . . ?
F6 C12 C13 121.0(3) . . ?
C11 C12 C13 121.2(4) . . ?
C12 C13 C14 116.7(3) . . ?
C12 C13 C16 121.8(4) . . ?
C14 C13 C16 121.4(4) . . ?
F7 C14 C15 117.6(4) . . ?
F7 C14 C13 121.5(3) . . ?
C15 C14 C13 120.9(4) . . ?
F8 C15 C10 120.0(3) . . ?
F8 C15 C14 117.9(3) . . ?
C10 C15 C14 122.2(4) . . ?
O7 C16 O8 126.2(4) . . ?
O7 C16 C13 117.0(3) . . ?
O8 C16 C13 116.9(4) . . ?
O10 C17 O9 126.4(4) . . ?
O10 C17 C18 115.8(3) . . ?
O9 C17 C18 117.8(4) . . ?
C19 C18 C20 115.8(3) . 2_566 ?
C19 C18 C17 122.4(4) . . ?
C20 C18 C17 121.8(3) 2_566 . ?
F9 C19 C20 116.9(3) . . ?
F9 C19 C18 120.4(3) . . ?
C20 C19 C18 122.7(4) . . ?
F10 C20 C19 118.4(4) . . ?
F10 C20 C18 120.1(3) . 2_566 ?
C19 C20 C18 121.5(4) . 2_566 ?
O11 C21 O12 126.3(4) . . ?
O11 C21 C22 117.8(4) . . ?
O12 C21 C22 115.9(3) . . ?
C23 C22 C24 115.3(3) . 2_765 ?
C23 C22 C21 122.4(3) . . ?
C24 C22 C21 122.3(3) 2_765 . ?
F11 C23 C24 117.7(3) . . ?
F11 C23 C22 119.7(3) . . ?
C24 C23 C22 122.5(3) . . ?
F12 C24 C23 117.4(3) . . ?
F12 C24 C22 120.4(3) . 2_765 ?
C23 C24 C22 122.2(3) . 2_765 ?

loop_
_geom_bond_atom_site_label_1
_geom_bond_atom_site_label_2
_geom_bond_distance
_geom_bond_site_symmetry_2
_geom_bond_publ_flag
Sc1 O5 2.067(3) . ?
Sc1 O1 2.074(3) . ?
Sc1 O9 2.089(3) . ?
Sc1 O11 2.093(3) . ?
Sc1 O12 2.129(3) 1_455 ?
Sc1 O10 2.129(3) 1_655 ?
Sc2 O3 2.076(3) . ?
Sc2 O8 2.085(3) 1_446 ?
Sc2 O4 2.104(3) 1_455 ?
Sc2 O13 2.107(3) . ?
Sc2 O7 2.107(3) 1_546 ?
Sc2 O14 2.121(3) . ?
F1 C3 1.364(4) . ?
F2 C4 1.357(4) . ?
F3 C6 1.352(4) . ?
F4 C7 1.357(4) . ?
F5 C11 1.365(4) . ?
F6 C12 1.357(5) . ?
F7 C14 1.350(4) . ?
F8 C15 1.358(5) . ?
F9 C19 1.363(4) . ?
F10 C20 1.351(4) . ?
F11 C23 1.351(4) . ?
F12 C24 1.355(4) . ?
O1 C1 1.265(5) . ?
O2 C1 1.241(5) . ?
O3 C8 1.248(5) . ?
O4 C8 1.257(5) . ?
O5 C9 1.268(4) . ?
O6 C9 1.239(5) . ?
O7 C16 1.254(5) . ?
O8 C16 1.262(5) . ?
O9 C17 1.264(5) . ?
O10 C17 1.256(5) . ?
O11 C21 1.255(5) . ?
O12 C21 1.256(5) . ?
O13 H13A 0.9120 . ?
O13 H13B 0.9101 . ?
O14 H14A 0.9029 . ?
O14 H14B 0.9149 . ?
O15 H15A 0.9062 . ?
O15 H15B 0.9110 . ?
O16 H16A 0.8999 . ?
O16 H16B 0.9081 . ?
C1 C2 1.539(5) . ?
C2 C7 1.397(5) . ?
C2 C3 1.398(5) . ?
C3 C4 1.383(5) . ?
C4 C5 1.414(5) . ?
C5 C6 1.409(5) . ?
C5 C8 1.524(5) . ?
C6 C7 1.390(5) . ?
C9 C10 1.538(5) . ?
C10 C15 1.393(5) . ?
C10 C11 1.393(6) . ?
C11 C12 1.388(5) . ?
C12 C13 1.409(6) . ?
C13 C14 1.411(6) . ?
C13 C16 1.535(5) . ?
C14 C15 1.394(5) . ?
C17 C18 1.529(5) . ?
C18 C19 1.399(5) . ?
C18 C20 1.413(6) 2_566 ?
C19 C20 1.394(5) . ?
C20 C18 1.413(6) 2_566 ?
C21 C22 1.528(5) . ?
C22 C23 1.414(5) . ?
C22 C24 1.415(5) 2_765 ?
C23 C24 1.388(5) . ?
C24 C22 1.415(5) 2_765 ?

loop_
_geom_hbond_atom_site_label_D
_geom_hbond_atom_site_label_H
_geom_hbond_atom_site_label_A
_geom_hbond_distance_DH
_geom_hbond_distance_HA
_geom_hbond_distance_DA
_geom_hbond_angle_DHA
_geom_hbond_site_symmetry_A
O13 H13A O6 0.91 1.81 2.675(4) 157.6 2_566
O13 H13B O16 0.91 1.74 2.631(5) 166.0 .
O14 H14A O15 0.90 1.74 2.628(4) 168.1 2_656
O14 H14B O2 0.91 1.78 2.666(4) 161.7 2_556
O15 H15B O2 0.91 1.90 2.729(4) 150.9 .
O16 H16A O6 0.90 1.87 2.722(5) 157.3 2_666

loop_
_geom_torsion_atom_site_label_1
_geom_torsion_atom_site_label_2
_geom_torsion_atom_site_label_3
_geom_torsion_atom_site_label_4
_geom_torsion
_geom_torsion_site_symmetry_1
_geom_torsion_site_symmetry_2
_geom_torsion_site_symmetry_3
_geom_torsion_site_symmetry_4
_geom_torsion_publ_flag
Sc1 O1 C1 O2 11.2(11) . . . . ?
Sc1 O1 C1 C2 -170.1(5) . . . . ?
O2 C1 C2 C7 57.0(6) . . . . ?
O1 C1 C2 C7 -121.8(4) . . . . ?
O2 C1 C2 C3 -126.9(4) . . . . ?
O1 C1 C2 C3 54.3(6) . . . . ?
C7 C2 C3 F1 -179.2(3) . . . . ?
C1 C2 C3 F1 4.6(6) . . . . ?
C7 C2 C3 C4 -2.0(6) . . . . ?
C1 C2 C3 C4 -178.2(4) . . . . ?
F1 C3 C4 F2 -1.6(6) . . . . ?
C2 C3 C4 F2 -178.9(4) . . . . ?
F1 C3 C4 C5 -179.2(4) . . . . ?
C2 C3 C4 C5 3.5(7) . . . . ?
F2 C4 C5 C6 -179.5(4) . . . . ?
C3 C4 C5 C6 -2.0(6) . . . . ?
F2 C4 C5 C8 -0.6(6) . . . . ?
C3 C4 C5 C8 176.9(4) . . . . ?
C4 C5 C6 F3 -178.9(3) . . . . ?
C8 C5 C6 F3 2.2(6) . . . . ?
C4 C5 C6 C7 -0.9(6) . . . . ?
C8 C5 C6 C7 -179.8(4) . . . . ?
F3 C6 C7 F4 -1.2(6) . . . . ?
C5 C6 C7 F4 -179.3(4) . . . . ?
F3 C6 C7 C2 -179.5(4) . . . . ?
C5 C6 C7 C2 2.4(6) . . . . ?
C3 C2 C7 F4 -179.3(3) . . . . ?
C1 C2 C7 F4 -3.0(6) . . . . ?
C3 C2 C7 C6 -0.9(6) . . . . ?
C1 C2 C7 C6 175.3(4) . . . . ?
Sc2 O3 C8 O4 1.8(14) . . . . ?
Sc2 O3 C8 C5 -178.5(10) . . . . ?
Sc2 O4 C8 O3 -41.1(8) 1_655 . . . ?
Sc2 O4 C8 C5 139.2(4) 1_655 . . . ?
C6 C5 C8 O3 -151.2(4) . . . . ?
C4 C5 C8 O3 30.0(6) . . . . ?
C6 C5 C8 O4 28.5(6) . . . . ?
C4 C5 C8 O4 -150.3(4) . . . . ?
Sc1 O5 C9 O6 30.7(11) . . . . ?
Sc1 O5 C9 C10 -151.5(6) . . . . ?
O6 C9 C10 C15 52.4(6) . . . . ?
O5 C9 C10 C15 -125.6(4) . . . . ?
O6 C9 C10 C11 -128.0(4) . . . . ?
O5 C9 C10 C11 53.9(5) . . . . ?
C15 C10 C11 F5 -178.4(3) . . . . ?
C9 C10 C11 F5 2.1(5) . . . . ?
C15 C10 C11 C12 0.4(5) . . . . ?
C9 C10 C11 C12 -179.1(3) . . . . ?
F5 C11 C12 F6 -1.8(5) . . . . ?
C10 C11 C12 F6 179.4(3) . . . . ?
F5 C11 C12 C13 178.8(3) . . . . ?
C10 C11 C12 C13 0.0(6) . . . . ?
F6 C12 C13 C14 -178.8(3) . . . . ?
C11 C12 C13 C14 0.5(5) . . . . ?
F6 C12 C13 C16 1.4(5) . . . . ?
C11 C12 C13 C16 -179.2(3) . . . . ?
C12 C13 C14 F7 -179.6(3) . . . . ?
C16 C13 C14 F7 0.2(5) . . . . ?
C12 C13 C14 C15 -1.5(5) . . . . ?
C16 C13 C14 C15 178.2(3) . . . . ?
C11 C10 C15 F8 178.9(3) . . . . ?
C9 C10 C15 F8 -1.5(5) . . . . ?
C11 C10 C15 C14 -1.5(5) . . . . ?
C9 C10 C15 C14 178.1(3) . . . . ?
F7 C14 C15 F8 -0.1(5) . . . . ?
C13 C14 C15 F8 -178.3(3) . . . . ?
F7 C14 C15 C10 -179.8(3) . . . . ?
C13 C14 C15 C10 2.1(6) . . . . ?
Sc2 O7 C16 O8 1.3(7) 1_564 . . . ?
Sc2 O7 C16 C13 179.5(3) 1_564 . . . ?
Sc2 O8 C16 O7 -81.1(7) 1_664 . . . ?
Sc2 O8 C16 C13 100.6(7) 1_664 . . . ?
C12 C13 C16 O7 29.1(5) . . . . ?
C14 C13 C16 O7 -150.6(3) . . . . ?
C12 C13 C16 O8 -152.4(4) . . . . ?
C14 C13 C16 O8 27.8(5) . . . . ?
Sc1 O10 C17 O9 14.0(7) 1_455 . . . ?
Sc1 O10 C17 C18 -166.3(3) 1_455 . . . ?
Sc1 O9 C17 O10 -63.1(13) . . . . ?
Sc1 O9 C17 C18 117.2(11) . . . . ?
O10 C17 C18 C19 39.9(5) . . . . ?
O9 C17 C18 C19 -140.3(4) . . . . ?
O10 C17 C18 C20 -140.2(4) . . . 2_566 ?
O9 C17 C18 C20 39.5(5) . . . 2_566 ?
C20 C18 C19 F9 -178.5(3) 2_566 . . . ?
C17 C18 C19 F9 1.4(5) . . . . ?
C20 C18 C19 C20 -0.7(6) 2_566 . . . ?
C17 C18 C19 C20 179.2(4) . . . . ?
F9 C19 C20 F10 -0.2(5) . . . . ?
C18 C19 C20 F10 -178.1(3) . . . . ?
F9 C19 C20 C18 178.6(3) . . . 2_566 ?
C18 C19 C20 C18 0.7(6) . . . 2_566 ?
Sc1 O11 C21 O12 49.5(14) . . . . ?
Sc1 O11 C21 C22 -130.9(12) . . . . ?
Sc1 O12 C21 O11 -23.4(7) 1_655 . . . ?
Sc1 O12 C21 C22 156.9(3) 1_655 . . . ?
O11 C21 C22 C23 -141.6(4) . . . . ?
O12 C21 C22 C23 38.1(5) . . . . ?
O11 C21 C22 C24 40.0(5) . . . 2_765 ?
O12 C21 C22 C24 -140.3(4) . . . 2_765 ?
C24 C22 C23 F11 -178.3(3) 2_765 . . . ?
C21 C22 C23 F11 3.2(6) . . . . ?
C24 C22 C23 C24 0.7(6) 2_765 . . . ?
C21 C22 C23 C24 -177.8(4) . . . . ?
F11 C23 C24 F12 -0.1(5) . . . . ?
C22 C23 C24 F12 -179.2(3) . . . . ?
F11 C23 C24 C22 178.3(3) . . . 2_765 ?
C22 C23 C24 C22 -0.8(7) . . . 2_765 ?
